data_7035162
loop_
_publ_author_name
'Matson, Ellen M.'
'Park, Yun Ji'
'Bertke, Jeffery A.'
'Fout, Alison R.'

_publ_section_title
;
 Synthesis and characterization of M(ii) (M = Mn, Fe and Co) azafulvene
 complexes and their X3(-) derivatives.
;
_journal_issue 22
_journal_name_full 'Dalton transactions (Cambridge, England : 2003)'
_journal_page_first 10377
_journal_page_last 10384
_journal_paper_doi 10.1039/c5dt00985e
_journal_volume 44
_journal_year 2015
_chemical_formula_moiety 'C36 H51 Fe N10, C F3 O3 S, 1 (O N C4 H9), 1 (O N C3 H9)'
_chemical_formula_sum 'C44 H69 F3 Fe N12 O5 S'
_chemical_formula_weight 991.02
_chemical_name_systematic
; 
? 
;
_space_group_crystal_system orthorhombic
_space_group_IT_number 61
_space_group_name_Hall '-P 2ac 2ab'
_space_group_name_H-M_alt 'P b c a'
_symmetry_cell_setting orthorhombic
_symmetry_space_group_name_Hall '-P 2ac 2ab'
_symmetry_space_group_name_H-M 'P b c a'
_atom_sites_solution_hydrogens mixed
_audit_creation_method SHELXL-2014
_audit_update_record
;
2015-02-16 deposited with the CCDC.
2015-05-05 downloaded from the CCDC.
;
_cell_angle_alpha 90
_cell_angle_beta 90
_cell_angle_gamma 90
_cell_formula_units_Z 8
_cell_length_a 15.225(2)
_cell_length_b 23.068(3)
_cell_length_c 26.462(4)
_cell_measurement_reflns_used 9998
_cell_measurement_temperature 173(2)
_cell_measurement_theta_max 20.62
_cell_measurement_theta_min 2.22
_cell_volume 9294(2)
_computing_cell_refinement 'SAINT V8.34A (Bruker, 2005)'
_computing_data_collection 'APEX2 V2013.10-0 (Bruker, 2013)'
_computing_data_reduction
; 
SAINT V8.34A, XPREP v2013/3, SADABS V2012/1, TWINABS V2012/1 
(Bruker, 2012 & 2013) 
;
_computing_molecular_graphics
; 
SHELXTL v2013-4 (Bruker, 2013), CrystalMaker v2.7.3 (CrystalMaker, 1994) 
;
_computing_publication_material 'XCIF V2013-1 (Bruker, 2013)'
_computing_structure_refinement 'SHELX-2013-4 (Sheldrick, 2013)'
_computing_structure_solution 'SHELX-2013-4 (Sheldrick, 2013)'
_diffrn_ambient_temperature 173(2)
_diffrn_measured_fraction_theta_full 1.000
_diffrn_measured_fraction_theta_max 0.998
_diffrn_measurement_device 'Bruker Kappa/ApexII CCD'
_diffrn_measurement_method 'profile data from \f and \w scans'
_diffrn_radiation_monochromator graphite
_diffrn_radiation_source 'fine-focus sealed tube'
_diffrn_radiation_type MoK\a
_diffrn_radiation_wavelength 0.71073
_diffrn_radiation_wavelength_id cm32cas-sr
_diffrn_reflns_av_R_equivalents 0.0663
_diffrn_reflns_av_unetI/netI 0.0341
_diffrn_reflns_Laue_measured_fraction_full 1.000
_diffrn_reflns_Laue_measured_fraction_max 0.998
_diffrn_reflns_limit_h_max 18
_diffrn_reflns_limit_h_min -18
_diffrn_reflns_limit_k_max 27
_diffrn_reflns_limit_k_min -27
_diffrn_reflns_limit_l_max 31
_diffrn_reflns_limit_l_min -31
_diffrn_reflns_number 8582
_diffrn_reflns_point_group_measured_fraction_full 1.000
_diffrn_reflns_point_group_measured_fraction_max 0.998
_diffrn_reflns_theta_full 25.242
_diffrn_reflns_theta_max 25.443
_diffrn_reflns_theta_min 1.539
_exptl_absorpt_coefficient_mu 0.441
_exptl_absorpt_correction_T_max 0.9469
_exptl_absorpt_correction_T_min 0.7872
_exptl_absorpt_correction_type integration
_exptl_absorpt_process_details 'SHELXTL/XPREP V2013/3 (Bruker, 2013)'
_exptl_crystal_colour orange
_exptl_crystal_density_diffrn 1.417
_exptl_crystal_density_meas ?
_exptl_crystal_density_method 'not measured'
_exptl_crystal_description column
_exptl_crystal_F_000 4208
_exptl_crystal_id cm32cas-sr
_exptl_crystal_preparation
; 
The data crystal was mounted using oil (Parantone-N, Exxon) to a 
0.3 mm cryo-loop (Hampton Research) with the (0, -1, 0) scattering 
planes roughly normal to the spindle axis. 
;
_exptl_crystal_size_max 0.442
_exptl_crystal_size_mid 0.198
_exptl_crystal_size_min 0.122
_platon_squeeze_details
; 
There were a total of 94 electrons squeezed out per asymmetric 
unit.  This corresponds to 2 dimethylformamide molecules in each asymmetric 
unit. 
;
_refine_diff_density_max 0.449
_refine_diff_density_min -0.257
_refine_diff_density_rms 0.042
_refine_ls_extinction_method none
_refine_ls_goodness_of_fit_ref 1.074
_refine_ls_hydrogen_treatment mixed
_refine_ls_matrix_type full
_refine_ls_number_parameters 897
_refine_ls_number_reflns 8582
_refine_ls_number_restraints 1853
_refine_ls_restrained_S_all 1.071
_refine_ls_R_factor_all 0.0741
_refine_ls_R_factor_gt 0.0479
_refine_ls_shift/su_max 0.001
_refine_ls_shift/su_mean 0.000
_refine_ls_structure_factor_coef Fsqd
_refine_ls_weighting_details 'w=1/[\s^2^(Fo^2^)+(0.0655P)^2^+2.2724P] where P=(Fo^2^+2Fc^2^)/3'
_refine_ls_weighting_scheme calc
_refine_ls_wR_factor_gt 0.1220
_refine_ls_wR_factor_ref 0.1334
_reflns_Friedel_coverage 0.000
_reflns_number_gt 6167
_reflns_number_total 8582
_reflns_threshold_expression 'I > 2\s(I)'
_cod_data_source_file c5dt00985e2.cif
_cod_data_source_block cm32cas-sr
_cod_depositor_comments
;
The following automatic conversions were performed:

'_symmetry_cell_setting' value 'Orthorhombic' changed to
'orthorhombic' according to
/usr/data/users/saulius/crontab/automatic-downloads/rss-feeds/RSC/lib/dictionaries/cif_core.dic
dictionary named 'cif_core.dic' version 2.4.2 from 2011-04-26.

'_exptl_crystal_density_meas' value 'not measured' was changed to '?'
- the value is perceived as not measured.

Automatic conversion script
Id: cif_fix_values 3271 2015-04-21 07:52:19Z andrius 

 Adding full bibliography for 7035158--7035164.cif.
;
_cod_original_sg_symbol_H-M 'Pbca '
_cod_database_code 7035162
_shelx_space_group_comment
; 
The symmetry employed for this shelxl refinement is uniquely defined 
by the following loop, which should always be used as a source of 
symmetry information in preference to the above space-group names. 
They are only intended as comments. 
;
_shelx_estimated_absorpt_t_min 0.829
_shelx_estimated_absorpt_t_max 0.944
_shelxl_version_number 2014-3

loop_
_space_group_symop_operation_xyz
'x, y, z'
'-x+1/2, -y, z+1/2'
'-x, y+1/2, -z+1/2'
'x+1/2, -y+1/2, -z'
'-x, -y, -z'
'x-1/2, y, -z-1/2'
'x, -y-1/2, z-1/2'
'-x-1/2, y-1/2, z'

loop_
_atom_site_label
_atom_site_type_symbol
_atom_site_fract_x
_atom_site_fract_y
_atom_site_fract_z
_atom_site_U_iso_or_equiv
_atom_site_adp_type
_atom_site_occupancy
_atom_site_site_symmetry_order
_atom_site_calc_flag
_atom_site_refinement_flags_posn
_atom_site_refinement_flags_adp
_atom_site_refinement_flags_occupancy
_atom_site_disorder_assembly
_atom_site_disorder_group
Fe1 Fe 0.69330(2) 0.45683(2) 0.78354(2) 0.04409(13) Uani 1 1 d D . . . .
N1 N 0.61710(14) 0.40134(9) 0.72872(8) 0.0473(5) Uani 1 1 d D . . . .
N2 N 0.56581(13) 0.45729(9) 0.81533(8) 0.0476(5) Uani 1 1 d D . . . .
N4 N 0.75619(13) 0.37587(8) 0.78836(7) 0.0411(5) Uani 1 1 d . . . . .
N5 N 0.61736(17) 0.55830(10) 0.88065(9) 0.0557(6) Uani 1 1 d D . . . .
H5 H 0.658(2) 0.5433(13) 0.8658(12) 0.067 Uiso 1 1 d . U . . .
N7 N 0.90079(15) 0.35152(10) 0.89640(8) 0.0472(5) Uani 1 1 d . . . . .
H7 H 0.932(2) 0.3227(13) 0.8882(11) 0.071 Uiso 1 1 d . U . . .
N10 N 0.7702(6) 0.4998(6) 0.8398(5) 0.047(2) Uani 0.59(3) 1 d D U P A 1
N11 N 0.8341(7) 0.5077(9) 0.8535(6) 0.049(2) Uani 0.59(3) 1 d D U P A 1
N12 N 0.9116(6) 0.5120(8) 0.8666(5) 0.067(3) Uani 0.59(3) 1 d D U P A 1
N10B N 0.7713(8) 0.5150(6) 0.8259(6) 0.044(2) Uani 0.41(3) 1 d D U P A 2
N11B N 0.8306(11) 0.5091(14) 0.8443(9) 0.054(3) Uani 0.41(3) 1 d D U P A 2
N12B N 0.8907(19) 0.5117(14) 0.8757(8) 0.102(5) Uani 0.41(3) 1 d D U P A 2
C20 C 0.5502(8) 0.3712(4) 0.7591(5) 0.0517(19) Uani 0.66(4) 1 d D U P B 1
H20A H 0.5769 0.3390 0.7785 0.062 Uiso 0.66(4) 1 calc R U P B 1
H20B H 0.5034 0.3553 0.7372 0.062 Uiso 0.66(4) 1 calc R U P B 1
C21 C 0.5140(7) 0.4162(8) 0.7939(7) 0.0529(16) Uani 0.66(4) 1 d D U P B 1
C22 C 0.4261(5) 0.4218(4) 0.8104(6) 0.0627(18) Uani 0.66(4) 1 d D U P B 1
H22A H 0.3773 0.3988 0.8005 0.075 Uiso 0.66(4) 1 calc R U P B 1
C23 C 0.4259(4) 0.4672(4) 0.8437(6) 0.066(2) Uani 0.66(4) 1 d D U P B 1
H23A H 0.3758 0.4821 0.8607 0.079 Uiso 0.66(4) 1 calc R U P B 1
C20B C 0.5414(15) 0.3786(9) 0.7574(9) 0.054(3) Uani 0.34(4) 1 d D U P B 2
H20C H 0.5580 0.3406 0.7719 0.064 Uiso 0.34(4) 1 calc R U P B 2
H20D H 0.4924 0.3718 0.7336 0.064 Uiso 0.34(4) 1 calc R U P B 2
C21B C 0.5090(14) 0.4164(15) 0.7992(14) 0.054(2) Uani 0.34(4) 1 d D U P B 2
C22B C 0.4286(10) 0.4168(7) 0.8253(9) 0.059(2) Uani 0.34(4) 1 d D U P B 2
H22B H 0.3813 0.3904 0.8207 0.071 Uiso 0.34(4) 1 calc R U P B 2
C23B C 0.4309(8) 0.4620(7) 0.8586(9) 0.061(3) Uani 0.34(4) 1 d D U P B 2
H23B H 0.3877 0.4732 0.8827 0.074 Uiso 0.34(4) 1 calc R U P B 2
C24 C 0.51343(19) 0.48845(12) 0.84858(11) 0.0560(7) Uani 1 1 d D . . . .
C25 C 0.5394(2) 0.53631(13) 0.87709(11) 0.0603(8) Uani 1 1 d . . . . .
H25A H 0.4946 0.5549 0.8961 0.072 Uiso 1 1 calc R U . . .
C30 C 0.5892(5) 0.4391(4) 0.6863(3) 0.049(2) Uani 0.567(4) 1 d D U P A 1
H30A H 0.5311 0.4562 0.6940 0.059 Uiso 0.567(4) 1 calc R U P A 1
H30B H 0.5833 0.4155 0.6552 0.059 Uiso 0.567(4) 1 calc R U P A 1
C31 C 0.6544(7) 0.4868(5) 0.6774(3) 0.0552(17) Uani 0.567(4) 1 d D U P A 1
N3 N 0.6998(12) 0.5056(7) 0.7179(3) 0.0534(19) Uani 0.567(4) 1 d D U P A 1
C32 C 0.6736(5) 0.5207(4) 0.6351(3) 0.0621(17) Uani 0.567(4) 1 d D U P A 1
H32A H 0.6479 0.5179 0.6025 0.075 Uiso 0.567(4) 1 calc R U P A 1
C33 C 0.7386(5) 0.5597(3) 0.6507(3) 0.0649(16) Uani 0.567(4) 1 d D U P A 1
H33A H 0.7650 0.5889 0.6304 0.078 Uiso 0.567(4) 1 calc R U P A 1
C34 C 0.7578(5) 0.5485(3) 0.7009(2) 0.0558(14) Uani 0.567(4) 1 d D U P A 1
C35 C 0.8178(4) 0.5724(3) 0.7337(3) 0.0582(15) Uani 0.567(4) 1 d D U P A 1
H35 H 0.8163 0.5580 0.7673 0.070 Uiso 0.567(4) 1 calc R U P A 1
N6 N 0.8761(3) 0.6120(2) 0.7248(2) 0.0683(13) Uani 0.567(4) 1 d D U P A 1
H6 H 0.8856 0.6249 0.6939 0.082 Uiso 0.567(4) 1 calc R U P A 1
C60 C 0.9277(4) 0.6354(3) 0.7696(3) 0.0603(15) Uani 0.567(4) 1 d D U P A 1
H60 H 0.9204 0.6089 0.7992 0.072 Uiso 0.567(4) 1 calc R U P A 1
C61 C 1.0249(4) 0.6406(3) 0.7561(2) 0.0720(14) Uani 0.567(4) 1 d D U P A 1
H61A H 1.0321 0.6669 0.7269 0.086 Uiso 0.567(4) 1 calc R U P A 1
H61B H 1.0485 0.6021 0.7467 0.086 Uiso 0.567(4) 1 calc R U P A 1
C62 C 1.0753(4) 0.6646(3) 0.8016(3) 0.0704(17) Uani 0.567(4) 1 d D U P A 1
H62A H 1.1381 0.6690 0.7928 0.085 Uiso 0.567(4) 1 calc R U P A 1
H62B H 1.0709 0.6370 0.8302 0.085 Uiso 0.567(4) 1 calc R U P A 1
C63 C 1.0371(4) 0.7237(3) 0.8174(2) 0.0762(16) Uani 0.567(4) 1 d D U P A 1
H63A H 1.0680 0.7379 0.8479 0.091 Uiso 0.567(4) 1 calc R U P A 1
H63B H 1.0467 0.7522 0.7899 0.091 Uiso 0.567(4) 1 calc R U P A 1
C64 C 0.9409(4) 0.7191(3) 0.8282(3) 0.0788(17) Uani 0.567(4) 1 d D U P A 1
H64A H 0.9174 0.7579 0.8366 0.095 Uiso 0.567(4) 1 calc R U P A 1
H64B H 0.9317 0.6935 0.8578 0.095 Uiso 0.567(4) 1 calc R U P A 1
C65 C 0.8908(4) 0.6943(3) 0.7820(2) 0.0663(14) Uani 0.567(4) 1 d D U P A 1
H65A H 0.8275 0.6910 0.7899 0.080 Uiso 0.567(4) 1 calc R U P A 1
H65B H 0.8977 0.7205 0.7527 0.080 Uiso 0.567(4) 1 calc R U P A 1
C30B C 0.5704(6) 0.4422(5) 0.6955(5) 0.050(3) Uani 0.433(4) 1 d D U P A 2
H30C H 0.5216 0.4612 0.7139 0.060 Uiso 0.433(4) 1 calc R U P A 2
H30D H 0.5462 0.4219 0.6656 0.060 Uiso 0.433(4) 1 calc R U P A 2
C31B C 0.6383(9) 0.4856(7) 0.6801(4) 0.0529(19) Uani 0.433(4) 1 d D U P A 2
N3B N 0.7026(16) 0.5022(10) 0.7130(5) 0.054(2) Uani 0.433(4) 1 d D U P A 2
C32B C 0.6445(7) 0.5123(5) 0.6325(3) 0.062(2) Uani 0.433(4) 1 d D U P A 2
H32B H 0.6081 0.5057 0.6040 0.074 Uiso 0.433(4) 1 calc R U P A 2
C33B C 0.7143(6) 0.5501(4) 0.6358(3) 0.0596(19) Uani 0.433(4) 1 d D U P A 2
H33B H 0.7370 0.5737 0.6094 0.071 Uiso 0.433(4) 1 calc R U P A 2
C34B C 0.7452(7) 0.5471(5) 0.6853(3) 0.0576(17) Uani 0.433(4) 1 d D U P A 2
C35B C 0.8107(5) 0.5831(3) 0.7020(3) 0.0645(16) Uani 0.433(4) 1 d D U P A 2
H35B H 0.8360 0.6071 0.6767 0.077 Uiso 0.433(4) 1 calc R U P A 2
N6B N 0.8428(5) 0.5893(4) 0.7456(3) 0.0663(17) Uani 0.433(4) 1 d D U P A 2
H6B H 0.8231 0.5688 0.7713 0.080 Uiso 0.433(4) 1 calc R U P A 2
C60B C 0.9169(5) 0.6336(4) 0.7529(4) 0.074(2) Uani 0.433(4) 1 d D U P A 2
H60B H 0.9211 0.6599 0.7230 0.089 Uiso 0.433(4) 1 calc R U P A 2
C61B C 1.0019(4) 0.6009(3) 0.7604(3) 0.0690(17) Uani 0.433(4) 1 d D U P A 2
H61C H 1.0159 0.5787 0.7295 0.083 Uiso 0.433(4) 1 calc R U P A 2
H61D H 0.9952 0.5731 0.7886 0.083 Uiso 0.433(4) 1 calc R U P A 2
C62B C 1.0777(5) 0.6430(4) 0.7722(4) 0.0721(19) Uani 0.433(4) 1 d D U P A 2
H62C H 1.1328 0.6210 0.7776 0.086 Uiso 0.433(4) 1 calc R U P A 2
H62D H 1.0866 0.6698 0.7434 0.086 Uiso 0.433(4) 1 calc R U P A 2
C63B C 1.0547(6) 0.6773(5) 0.8196(3) 0.073(2) Uani 0.433(4) 1 d D U P A 2
H63C H 1.0494 0.6505 0.8487 0.087 Uiso 0.433(4) 1 calc R U P A 2
H63D H 1.1023 0.7053 0.8271 0.087 Uiso 0.433(4) 1 calc R U P A 2
C64B C 0.9712(5) 0.7086(4) 0.8124(4) 0.083(2) Uani 0.433(4) 1 d D U P A 2
H64C H 0.9781 0.7368 0.7845 0.100 Uiso 0.433(4) 1 calc R U P A 2
H64D H 0.9573 0.7306 0.8435 0.100 Uiso 0.433(4) 1 calc R U P A 2
C65B C 0.8942(5) 0.6674(4) 0.8001(3) 0.0774(19) Uani 0.433(4) 1 d D U P A 2
H65C H 0.8842 0.6405 0.8287 0.093 Uiso 0.433(4) 1 calc R U P A 2
H65D H 0.8398 0.6901 0.7946 0.093 Uiso 0.433(4) 1 calc R U P A 2
C40 C 0.68001(19) 0.35913(12) 0.70789(10) 0.0522(7) Uani 1 1 d . . . . .
H40A H 0.7130 0.3768 0.6796 0.063 Uiso 1 1 calc R U . . .
H40B H 0.6481 0.3249 0.6948 0.063 Uiso 1 1 calc R U . . .
C41 C 0.74225(17) 0.34104(10) 0.74872(9) 0.0441(6) Uani 1 1 d . . . . .
C42 C 0.79559(17) 0.29137(11) 0.75131(9) 0.0486(6) Uani 1 1 d . . . . .
H42A H 0.7975 0.2605 0.7275 0.058 Uiso 1 1 calc R U . . .
C43 C 0.84449(17) 0.29595(11) 0.79492(9) 0.0460(6) Uani 1 1 d . . . . .
H43A H 0.8867 0.2690 0.8070 0.055 Uiso 1 1 calc R U . . .
C44 C 0.81969(15) 0.34836(10) 0.81811(9) 0.0393(5) Uani 1 1 d . . . . .
C45 C 0.84171(16) 0.37119(10) 0.86510(9) 0.0411(6) Uani 1 1 d . . . . .
H45A H 0.8103 0.4047 0.8755 0.049 Uiso 1 1 calc R U . . .
C50 C 0.6365(9) 0.6114(4) 0.9082(4) 0.0557(18) Uani 0.53(2) 1 d D U P C 1
H50A H 0.5797 0.6299 0.9184 0.067 Uiso 0.53(2) 1 calc R U P C 1
C51 C 0.6857(9) 0.5929(4) 0.9559(4) 0.068(2) Uani 0.53(2) 1 d D U P C 1
H51A H 0.6471 0.5682 0.9769 0.082 Uiso 0.53(2) 1 calc R U P C 1
H51B H 0.7380 0.5698 0.9464 0.082 Uiso 0.53(2) 1 calc R U P C 1
C52 C 0.7142(10) 0.6459(5) 0.9862(4) 0.078(2) Uani 0.53(2) 1 d D U P C 1
H52A H 0.6615 0.6659 0.9995 0.093 Uiso 0.53(2) 1 calc R U P C 1
H52B H 0.7499 0.6331 1.0155 0.093 Uiso 0.53(2) 1 calc R U P C 1
C53 C 0.7672(8) 0.6877(6) 0.9548(5) 0.071(2) Uani 0.53(2) 1 d D U P C 1
H53A H 0.7830 0.7219 0.9755 0.085 Uiso 0.53(2) 1 calc R U P C 1
H53B H 0.8222 0.6688 0.9435 0.085 Uiso 0.53(2) 1 calc R U P C 1
C54 C 0.7153(12) 0.7067(5) 0.9097(6) 0.072(2) Uani 0.53(2) 1 d D U P C 1
H54A H 0.7510 0.7337 0.8891 0.086 Uiso 0.53(2) 1 calc R U P C 1
H54B H 0.6620 0.7276 0.9210 0.086 Uiso 0.53(2) 1 calc R U P C 1
C55 C 0.6885(12) 0.6543(7) 0.8772(4) 0.0625(19) Uani 0.53(2) 1 d D U P C 1
H55A H 0.6526 0.6676 0.8483 0.075 Uiso 0.53(2) 1 calc R U P C 1
H55B H 0.7417 0.6352 0.8637 0.075 Uiso 0.53(2) 1 calc R U P C 1
C50B C 0.6459(11) 0.6079(4) 0.9114(5) 0.057(2) Uani 0.47(2) 1 d D U P C 2
H50B H 0.5935 0.6242 0.9293 0.068 Uiso 0.47(2) 1 calc R U P C 2
C51B C 0.7177(11) 0.5956(5) 0.9507(5) 0.070(2) Uani 0.47(2) 1 d D U P C 2
H51C H 0.6952 0.5678 0.9761 0.084 Uiso 0.47(2) 1 calc R U P C 2
H51D H 0.7690 0.5778 0.9337 0.084 Uiso 0.47(2) 1 calc R U P C 2
C52B C 0.7464(11) 0.6516(5) 0.9772(4) 0.076(2) Uani 0.47(2) 1 d D U P C 2
H52C H 0.6964 0.6673 0.9969 0.091 Uiso 0.47(2) 1 calc R U P C 2
H52D H 0.7945 0.6427 1.0011 0.091 Uiso 0.47(2) 1 calc R U P C 2
C53B C 0.7773(9) 0.6967(6) 0.9401(6) 0.071(2) Uani 0.47(2) 1 d D U P C 2
H53C H 0.7891 0.7333 0.9584 0.086 Uiso 0.47(2) 1 calc R U P C 2
H53D H 0.8330 0.6836 0.9246 0.086 Uiso 0.47(2) 1 calc R U P C 2
C54B C 0.7112(13) 0.7079(6) 0.8994(6) 0.067(2) Uani 0.47(2) 1 d D U P C 2
H54C H 0.7379 0.7334 0.8735 0.081 Uiso 0.47(2) 1 calc R U P C 2
H54D H 0.6605 0.7287 0.9141 0.081 Uiso 0.47(2) 1 calc R U P C 2
C55B C 0.6784(14) 0.6524(8) 0.8739(5) 0.062(2) Uani 0.47(2) 1 d D U P C 2
H55C H 0.6302 0.6623 0.8503 0.074 Uiso 0.47(2) 1 calc R U P C 2
H55D H 0.7268 0.6353 0.8538 0.074 Uiso 0.47(2) 1 calc R U P C 2
C70 C 0.91380(18) 0.37536(11) 0.94761(9) 0.0485(6) Uani 1 1 d . . . . .
H70 H 0.8763 0.4107 0.9509 0.058 Uiso 1 1 calc R U . . .
C71 C 0.88460(19) 0.33242(13) 0.98721(9) 0.0580(7) Uani 1 1 d . . . . .
H71A H 0.9187 0.2961 0.9836 0.070 Uiso 1 1 calc R U . . .
H71B H 0.8217 0.3231 0.9822 0.070 Uiso 1 1 calc R U . . .
C72 C 0.8980(2) 0.35709(16) 1.04007(10) 0.0738(9) Uani 1 1 d . . . . .
H72A H 0.8592 0.3911 1.0449 0.089 Uiso 1 1 calc R U . . .
H72B H 0.8818 0.3275 1.0655 0.089 Uiso 1 1 calc R U . . .
C73 C 0.9926(2) 0.37510(15) 1.04794(10) 0.0694(9) Uani 1 1 d . . . . .
H73A H 0.9990 0.3928 1.0818 0.083 Uiso 1 1 calc R U . . .
H73B H 1.0308 0.3404 1.0465 0.083 Uiso 1 1 calc R U . . .
C74 C 1.0213(2) 0.41745(15) 1.00874(11) 0.0721(9) Uani 1 1 d . . . . .
H74A H 1.0842 0.4268 1.0138 0.086 Uiso 1 1 calc R U . . .
H74B H 0.9873 0.4538 1.0125 0.086 Uiso 1 1 calc R U . . .
C75 C 1.0082(2) 0.39339(14) 0.95527(10) 0.0632(8) Uani 1 1 d . . . . .
H75A H 1.0241 0.4234 0.9301 0.076 Uiso 1 1 calc R U . . .
H75B H 1.0472 0.3596 0.9501 0.076 Uiso 1 1 calc R U . . .
S1 S 0.4291(5) 0.7197(4) 0.9047(3) 0.0574(17) Uani 0.216(3) 1 d D U P D 1
O1 O 0.4389(10) 0.7341(6) 0.9610(4) 0.094(4) Uani 0.216(3) 1 d D U P D 1
O2 O 0.4762(9) 0.7561(6) 0.8722(5) 0.052(3) Uani 0.216(3) 1 d D U P D 1
O3 O 0.4263(12) 0.6594(4) 0.8956(5) 0.062(3) Uani 0.216(3) 1 d D U P D 1
C1 C 0.3152(7) 0.7418(6) 0.9002(5) 0.064(2) Uani 0.216(3) 1 d D U P D 1
F1 F 0.2715(9) 0.7233(6) 0.9403(6) 0.075(3) Uani 0.216(3) 1 d D U P D 1
F2 F 0.2755(10) 0.7184(10) 0.8596(6) 0.063(4) Uani 0.216(3) 1 d D U P D 1
F3 F 0.3048(13) 0.7988(6) 0.8984(8) 0.081(4) Uani 0.216(3) 1 d D U P D 1
S1B S 0.4287(5) 0.7173(4) 0.8757(3) 0.0621(17) Uani 0.242(3) 1 d D U P E 2
O1B O 0.4952(5) 0.7417(4) 0.9131(4) 0.060(2) Uani 0.242(3) 1 d D U P E 2
O2B O 0.4344(7) 0.7433(4) 0.8284(3) 0.060(2) Uani 0.242(3) 1 d D U P E 2
O3B O 0.4229(14) 0.6558(4) 0.8789(8) 0.063(4) Uani 0.242(3) 1 d D U P E 2
C1B C 0.3274(6) 0.7409(6) 0.9039(4) 0.066(2) Uani 0.242(3) 1 d D U P E 2
F1B F 0.3152(8) 0.7189(6) 0.9494(4) 0.086(3) Uani 0.242(3) 1 d D U P E 2
F2B F 0.2608(8) 0.7187(8) 0.8758(5) 0.088(3) Uani 0.242(3) 1 d D U P E 2
F3B F 0.3181(12) 0.7977(5) 0.9066(6) 0.055(3) Uani 0.242(3) 1 d D U P E 2
S1C S 0.4375(2) 0.71747(17) 0.88830(14) 0.0449(8) Uani 0.542(3) 1 d D U P F 3
O1C O 0.4748(4) 0.7240(2) 0.9410(2) 0.0758(15) Uani 0.542(3) 1 d D U P F 3
O2C O 0.4678(4) 0.7593(3) 0.8538(3) 0.0615(17) Uani 0.542(3) 1 d D U P F 3
O3C O 0.4352(7) 0.6588(2) 0.8721(4) 0.063(2) Uani 0.542(3) 1 d D U P F 3
C1C C 0.3243(4) 0.7354(3) 0.9005(3) 0.0631(15) Uani 0.542(3) 1 d D U P F 3
F1C F 0.2875(5) 0.7011(3) 0.9344(3) 0.0884(18) Uani 0.542(3) 1 d D U P F 3
F2C F 0.2788(6) 0.7315(4) 0.8567(3) 0.090(2) Uani 0.542(3) 1 d D U P F 3
F3C F 0.3149(7) 0.7899(3) 0.9160(3) 0.089(2) Uani 0.542(3) 1 d D U P F 3

loop_
_atom_site_aniso_label
_atom_site_aniso_U_11
_atom_site_aniso_U_22
_atom_site_aniso_U_33
_atom_site_aniso_U_23
_atom_site_aniso_U_13
_atom_site_aniso_U_12
Fe1 0.0421(2) 0.0409(2) 0.0493(2) -0.00568(16) -0.01080(16) -0.00324(16)
N1 0.0520(13) 0.0431(12) 0.0468(12) 0.0050(10) -0.0171(10) -0.0105(10)
N2 0.0436(12) 0.0420(12) 0.0571(13) 0.0042(10) -0.0074(10) -0.0008(10)
N4 0.0468(12) 0.0388(11) 0.0376(10) -0.0049(9) -0.0064(9) -0.0032(9)
N5 0.0519(15) 0.0558(15) 0.0595(15) -0.0108(11) 0.0025(12) 0.0087(12)
N7 0.0522(14) 0.0475(13) 0.0419(12) -0.0078(10) -0.0091(10) 0.0075(10)
N10 0.053(3) 0.033(3) 0.055(4) -0.008(3) -0.023(3) 0.017(3)
N11 0.064(3) 0.039(3) 0.045(4) -0.007(4) -0.016(3) -0.001(3)
N12 0.038(3) 0.081(4) 0.082(5) -0.010(4) -0.018(4) -0.009(3)
N10B 0.061(4) 0.025(4) 0.045(5) 0.000(3) -0.007(3) 0.006(3)
N11B 0.074(5) 0.035(4) 0.054(6) -0.004(5) 0.015(4) -0.001(4)
N12B 0.100(10) 0.089(7) 0.117(9) -0.001(7) 0.000(8) -0.007(9)
C20 0.050(3) 0.041(3) 0.065(3) 0.003(2) -0.015(3) -0.011(3)
C21 0.044(3) 0.050(2) 0.064(4) 0.009(3) -0.010(2) -0.007(2)
C22 0.049(2) 0.068(3) 0.071(4) 0.011(3) -0.004(3) -0.011(2)
C23 0.051(3) 0.071(3) 0.076(5) 0.010(3) 0.007(3) 0.005(2)
C20B 0.049(5) 0.047(5) 0.065(5) 0.006(4) -0.018(4) -0.001(4)
C21B 0.048(4) 0.050(4) 0.063(5) 0.008(4) -0.007(4) -0.004(4)
C22B 0.048(4) 0.062(4) 0.068(5) 0.017(4) -0.001(4) -0.011(3)
C23B 0.048(4) 0.067(5) 0.069(6) 0.013(5) 0.004(4) -0.004(4)
C24 0.0510(17) 0.0482(16) 0.0687(18) 0.0040(14) 0.0013(14) 0.0020(13)
C25 0.0576(19) 0.0580(18) 0.0655(19) 0.0039(15) 0.0055(15) 0.0099(15)
C30 0.052(4) 0.053(3) 0.043(3) 0.003(2) -0.014(3) 0.002(3)
C31 0.058(3) 0.050(3) 0.058(3) 0.010(2) -0.008(3) -0.005(3)
N3 0.055(3) 0.044(3) 0.062(3) -0.007(3) -0.004(3) -0.007(3)
C32 0.062(4) 0.059(3) 0.065(3) 0.018(3) -0.015(3) -0.015(3)
C33 0.068(3) 0.052(3) 0.074(3) 0.012(3) -0.010(3) -0.011(3)
C34 0.058(3) 0.047(2) 0.062(3) 0.002(3) -0.006(2) -0.007(2)
C35 0.060(3) 0.051(3) 0.064(3) 0.005(3) -0.011(3) -0.005(2)
N6 0.060(3) 0.052(2) 0.092(3) 0.004(2) -0.005(2) -0.017(2)
C60 0.058(3) 0.058(3) 0.066(3) 0.015(2) -0.004(2) -0.010(2)
C61 0.063(3) 0.069(3) 0.084(3) 0.013(3) 0.003(3) 0.009(3)
C62 0.055(3) 0.076(4) 0.081(4) 0.002(3) -0.006(3) -0.001(3)
C63 0.066(3) 0.091(4) 0.072(3) 0.003(3) -0.004(3) -0.003(3)
C64 0.075(3) 0.081(3) 0.080(3) -0.001(3) 0.009(3) -0.014(3)
C65 0.053(3) 0.069(3) 0.076(3) 0.023(3) 0.000(2) -0.002(3)
C30B 0.050(4) 0.054(4) 0.046(4) 0.003(3) -0.016(3) -0.009(3)
C31B 0.057(4) 0.050(3) 0.052(3) 0.008(3) -0.009(3) -0.004(3)
N3B 0.056(3) 0.045(4) 0.061(4) 0.003(4) -0.002(3) -0.007(3)
C32B 0.062(4) 0.056(3) 0.068(3) 0.015(3) -0.013(3) -0.021(3)
C33B 0.061(4) 0.055(4) 0.063(3) 0.013(3) -0.020(3) -0.017(3)
C34B 0.058(3) 0.051(3) 0.063(3) 0.003(3) -0.012(3) -0.011(3)
C35B 0.063(3) 0.061(3) 0.070(3) 0.008(3) -0.006(3) -0.006(3)
N6B 0.066(3) 0.070(4) 0.063(3) 0.003(3) -0.014(3) -0.006(3)
C60B 0.065(3) 0.068(3) 0.088(4) 0.003(3) -0.012(3) 0.000(3)
C61B 0.055(3) 0.057(3) 0.095(4) -0.010(3) -0.005(3) -0.003(3)
C62B 0.059(4) 0.074(4) 0.083(4) -0.006(3) -0.006(4) -0.003(3)
C63B 0.072(4) 0.073(4) 0.072(4) 0.000(3) -0.008(3) -0.016(3)
C64B 0.071(4) 0.084(4) 0.094(4) -0.021(3) 0.014(3) -0.023(3)
C65B 0.063(3) 0.075(4) 0.095(4) -0.011(3) 0.007(3) -0.008(3)
C40 0.0665(18) 0.0468(15) 0.0432(14) -0.0071(12) -0.0132(13) -0.0105(14)
C41 0.0518(15) 0.0413(14) 0.0392(13) -0.0027(11) -0.0035(11) -0.0099(12)
C42 0.0613(17) 0.0428(14) 0.0418(14) -0.0085(11) -0.0003(13) -0.0052(13)
C43 0.0489(15) 0.0461(15) 0.0431(14) -0.0025(11) -0.0008(12) 0.0021(12)
C44 0.0409(14) 0.0393(13) 0.0378(12) -0.0027(10) -0.0023(11) -0.0025(11)
C45 0.0432(14) 0.0390(13) 0.0410(13) -0.0016(11) -0.0044(11) 0.0007(11)
C50 0.054(4) 0.058(3) 0.055(3) -0.011(3) -0.006(3) 0.008(3)
C51 0.068(5) 0.077(3) 0.060(3) -0.006(3) -0.009(4) -0.003(3)
C52 0.086(5) 0.087(4) 0.060(4) -0.007(3) -0.009(4) -0.008(4)
C53 0.074(4) 0.074(4) 0.064(5) -0.012(4) -0.015(4) -0.008(3)
C54 0.077(4) 0.066(3) 0.072(5) -0.018(3) -0.015(4) -0.003(3)
C55 0.065(4) 0.062(3) 0.061(3) -0.011(3) -0.011(3) 0.000(3)
C50B 0.055(4) 0.059(3) 0.057(4) -0.011(3) -0.002(3) 0.011(3)
C51B 0.075(5) 0.074(4) 0.059(4) -0.001(3) -0.018(4) 0.004(4)
C52B 0.079(5) 0.088(4) 0.060(4) -0.012(4) -0.013(4) -0.001(4)
C53B 0.079(4) 0.074(4) 0.061(5) -0.011(4) -0.016(4) 0.002(3)
C54B 0.071(4) 0.067(4) 0.064(5) -0.013(3) -0.018(4) 0.002(3)
C55B 0.062(4) 0.062(4) 0.061(4) -0.010(3) -0.012(3) 0.003(3)
C70 0.0596(17) 0.0475(14) 0.0386(13) -0.0102(11) -0.0110(12) 0.0086(13)
C71 0.0560(17) 0.0725(19) 0.0456(15) -0.0109(14) 0.0019(13) -0.0093(15)
C72 0.080(2) 0.099(2) 0.0426(15) -0.0076(16) 0.0036(15) -0.014(2)
C73 0.080(2) 0.085(2) 0.0428(15) -0.0052(15) -0.0166(15) -0.0054(18)
C74 0.085(2) 0.076(2) 0.0555(18) -0.0048(16) -0.0206(16) -0.0238(18)
C75 0.072(2) 0.074(2) 0.0439(15) 0.0031(14) -0.0086(14) -0.0246(16)
S1 0.057(3) 0.056(2) 0.059(3) -0.005(2) -0.001(2) -0.005(2)
O1 0.102(7) 0.096(6) 0.083(6) -0.001(5) -0.012(5) -0.014(5)
O2 0.051(5) 0.059(5) 0.044(6) 0.012(5) 0.002(5) -0.029(4)
O3 0.082(6) 0.048(5) 0.057(6) -0.004(4) 0.001(5) 0.005(5)
C1 0.064(3) 0.068(3) 0.061(3) 0.001(3) 0.003(3) -0.002(3)
F1 0.074(5) 0.088(6) 0.062(5) 0.000(5) 0.025(4) -0.003(5)
F2 0.045(5) 0.080(6) 0.066(6) 0.007(5) -0.004(5) -0.006(5)
F3 0.083(6) 0.086(6) 0.073(7) 0.003(5) 0.005(5) 0.023(5)
S1B 0.071(3) 0.055(2) 0.060(3) -0.005(2) 0.003(2) -0.001(2)
O1B 0.049(4) 0.065(4) 0.066(5) -0.008(4) -0.012(4) -0.019(4)
O2B 0.079(5) 0.065(5) 0.037(4) 0.006(4) 0.008(4) 0.020(4)
O3B 0.074(6) 0.048(6) 0.065(7) -0.003(5) 0.000(6) -0.007(5)
C1B 0.065(3) 0.068(3) 0.064(3) 0.002(3) 0.006(3) -0.001(3)
F1B 0.093(6) 0.102(6) 0.063(5) 0.008(4) 0.020(4) 0.001(5)
F2B 0.067(5) 0.105(6) 0.091(6) -0.001(5) -0.005(5) -0.003(5)
F3B 0.065(5) 0.066(5) 0.034(5) 0.011(4) 0.002(4) 0.029(4)
S1C 0.0365(11) 0.0390(11) 0.059(2) -0.0055(14) 0.0030(12) -0.0003(9)
O1C 0.067(3) 0.089(3) 0.072(3) -0.004(3) -0.029(3) -0.004(3)
O2C 0.053(3) 0.071(3) 0.060(4) 0.018(3) 0.017(3) -0.002(2)
O3C 0.074(4) 0.043(3) 0.073(4) -0.012(3) 0.006(3) 0.004(2)
C1C 0.064(3) 0.068(3) 0.058(2) 0.002(2) 0.004(2) -0.002(2)
F1C 0.083(3) 0.101(4) 0.081(3) 0.015(3) 0.040(3) -0.014(3)
F2C 0.081(4) 0.103(5) 0.087(4) 0.024(3) -0.039(3) -0.018(3)
F3C 0.102(4) 0.083(4) 0.083(5) -0.015(3) 0.016(3) 0.028(3)

loop_
_atom_type_symbol
_atom_type_description
_atom_type_scat_dispersion_real
_atom_type_scat_dispersion_imag
_atom_type_scat_source
C C 0.0033 0.0016 'International Tables Vol C Tables 4.2.6.8 and 6.1.1.4'
H H 0.0000 0.0000 'International Tables Vol C Tables 4.2.6.8 and 6.1.1.4'
N N 0.0061 0.0033 'International Tables Vol C Tables 4.2.6.8 and 6.1.1.4'
O O 0.0106 0.0060 'International Tables Vol C Tables 4.2.6.8 and 6.1.1.4'
F F 0.0171 0.0103 'International Tables Vol C Tables 4.2.6.8 and 6.1.1.4'
S S 0.1246 0.1234 'International Tables Vol C Tables 4.2.6.8 and 6.1.1.4'
Fe Fe 0.3463 0.8444 'International Tables Vol C Tables 4.2.6.8 and 6.1.1.4'

loop_
_geom_angle_atom_site_label_1
_geom_angle_atom_site_label_2
_geom_angle_atom_site_label_3
_geom_angle
N3 Fe1 N4 120.7(7)
N4 Fe1 N10B 106.0(5)
N3 Fe1 N2 112.0(6)
N4 Fe1 N2 113.46(8)
N10B Fe1 N2 107.5(4)
N3 Fe1 N10 107.8(5)
N4 Fe1 N10 96.9(3)
N2 Fe1 N10 102.9(3)
N4 Fe1 N3B 117.1(9)
N10B Fe1 N3B 96.5(6)
N2 Fe1 N3B 113.9(8)
N3 Fe1 N1 78.1(2)
N4 Fe1 N1 76.65(8)
N10B Fe1 N1 172.0(5)
N2 Fe1 N1 77.69(8)
N10 Fe1 N1 173.0(4)
N3B Fe1 N1 75.6(3)
C20 N1 C40 110.0(5)
C30B N1 C40 121.0(6)
C30B N1 C20B 99.1(14)
C40 N1 C20B 117.7(10)
C20 N1 C30 119.5(7)
C40 N1 C30 106.9(4)
C20 N1 Fe1 105.8(5)
C30B N1 Fe1 105.6(5)
C40 N1 Fe1 106.35(15)
C20B N1 Fe1 105.8(10)
C30 N1 Fe1 107.5(4)
C21B N2 C24 101.3(8)
C21 N2 C24 107.0(4)
C21B N2 Fe1 117.3(8)
C21 N2 Fe1 111.3(4)
C24 N2 Fe1 141.42(18)
C41 N4 C44 106.16(19)
C41 N4 Fe1 114.42(16)
C44 N4 Fe1 138.74(15)
C25 N5 C50 123.3(6)
C25 N5 C50B 128.0(7)
C25 N5 H5 120(2)
C50 N5 H5 116(2)
C50B N5 H5 112(2)
C45 N7 C70 123.1(2)
C45 N7 H7 120(2)
C70 N7 H7 117(2)
N11 N10 Fe1 145.5(9)
N10 N11 N12 173(2)
N11B N10B Fe1 131(2)
N10B N11B N12B 163(3)
N1 C20 C21 105.4(9)
N1 C20 H20A 110.7
C21 C20 H20A 110.7
N1 C20 H20B 110.7
C21 C20 H20B 110.7
H20A C20 H20B 108.8
N2 C21 C22 111.0(6)
N2 C21 C20 121.9(8)
C22 C21 C20 127.1(5)
C23 C22 C21 105.7(5)
C23 C22 H22A 127.2
C21 C22 H22A 127.2
C22 C23 C24 108.7(5)
C22 C23 H23A 125.7
C24 C23 H23A 125.7
N1 C20B C21B 115.6(15)
N1 C20B H20C 108.4
C21B C20B H20C 108.4
N1 C20B H20D 108.4
C21B C20B H20D 108.4
H20C C20B H20D 107.5
N2 C21B C22B 113.4(10)
N2 C21B C20B 115.6(14)
C22B C21B C20B 131.1(10)
C23B C22B C21B 107.5(10)
C23B C22B H22B 126.3
C21B C22B H22B 126.3
C22B C23B C24 103.3(9)
C22B C23B H23B 128.4
C24 C23B H23B 128.4
N2 C24 C25 126.2(3)
N2 C24 C23B 113.8(8)
C25 C24 C23B 119.2(8)
N2 C24 C23 107.5(5)
C25 C24 C23 125.9(5)
N5 C25 C24 127.5(3)
N5 C25 H25A 116.2
C24 C25 H25A 116.2
N1 C30 C31 111.1(5)
N1 C30 H30A 109.4
C31 C30 H30A 109.4
N1 C30 H30B 109.4
C31 C30 H30B 109.4
H30A C30 H30B 108.0
N3 C31 C32 110.4(5)
N3 C31 C30 116.8(6)
C32 C31 C30 132.5(6)
C31 N3 C34 107.2(5)
C31 N3 Fe1 117.9(5)
C34 N3 Fe1 133.1(5)
C31 C32 C33 105.8(5)
C31 C32 H32A 127.1
C33 C32 H32A 127.1
C34 C33 C32 108.2(5)
C34 C33 H33A 125.9
C32 C33 H33A 125.9
C35 C34 C33 132.1(6)
C35 C34 N3 119.9(6)
C33 C34 N3 107.9(5)
N6 C35 C34 128.5(6)
N6 C35 H35 115.8
C34 C35 H35 115.8
C35 N6 C60 117.5(6)
C35 N6 H6 121.3
C60 N6 H6 121.3
C65 C60 N6 107.3(5)
C65 C60 C61 109.9(5)
N6 C60 C61 110.2(5)
C65 C60 H60 109.8
N6 C60 H60 109.8
C61 C60 H60 109.8
C60 C61 C62 109.3(5)
C60 C61 H61A 109.8
C62 C61 H61A 109.8
C60 C61 H61B 109.8
C62 C61 H61B 109.8
H61A C61 H61B 108.3
C61 C62 C63 110.0(5)
C61 C62 H62A 109.7
C63 C62 H62A 109.7
C61 C62 H62B 109.7
C63 C62 H62B 109.7
H62A C62 H62B 108.2
C64 C63 C62 111.0(6)
C64 C63 H63A 109.4
C62 C63 H63A 109.4
C64 C63 H63B 109.4
C62 C63 H63B 109.4
H63A C63 H63B 108.0
C63 C64 C65 110.9(5)
C63 C64 H64A 109.5
C65 C64 H64A 109.5
C63 C64 H64B 109.5
C65 C64 H64B 109.5
H64A C64 H64B 108.0
C60 C65 C64 108.8(5)
C60 C65 H65A 109.9
C64 C65 H65A 109.9
C60 C65 H65B 109.9
C64 C65 H65B 109.9
H65A C65 H65B 108.3
N1 C30B C31B 104.9(7)
N1 C30B H30C 110.8
C31B C30B H30C 110.8
N1 C30B H30D 110.8
C31B C30B H30D 110.8
H30C C30B H30D 108.8
N3B C31B C32B 113.5(6)
N3B C31B C30B 120.7(7)
C32B C31B C30B 125.7(7)
C31B N3B C34B 101.7(6)
C31B N3B Fe1 111.7(5)
C34B N3B Fe1 146.3(6)
C33B C32B C31B 105.9(6)
C33B C32B H32B 127.0
C31B C32B H32B 127.0
C32B C33B C34B 106.7(6)
C32B C33B H33B 126.7
C34B C33B H33B 126.7
C35B C34B C33B 121.2(7)
C35B C34B N3B 127.3(7)
C33B C34B N3B 111.5(6)
N6B C35B C34B 130.2(8)
N6B C35B H35B 114.9
C34B C35B H35B 114.9
C35B N6B C60B 118.4(8)
C35B N6B H6B 120.8
C60B N6B H6B 120.8
C61B C60B C65B 110.1(8)
C61B C60B N6B 108.4(7)
C65B C60B N6B 106.1(7)
C61B C60B H60B 110.7
C65B C60B H60B 110.7
N6B C60B H60B 110.7
C60B C61B C62B 110.8(6)
C60B C61B H61C 109.5
C62B C61B H61C 109.5
C60B C61B H61D 109.5
C62B C61B H61D 109.5
H61C C61B H61D 108.1
C63B C62B C61B 108.8(7)
C63B C62B H62C 109.9
C61B C62B H62C 109.9
C63B C62B H62D 109.9
C61B C62B H62D 109.9
H62C C62B H62D 108.3
C64B C63B C62B 110.2(7)
C64B C63B H63C 109.6
C62B C63B H63C 109.6
C64B C63B H63D 109.6
C62B C63B H63D 109.6
H63C C63B H63D 108.1
C63B C64B C65B 112.3(8)
C63B C64B H64C 109.1
C65B C64B H64C 109.1
C63B C64B H64D 109.1
C65B C64B H64D 109.1
H64C C64B H64D 107.9
C60B C65B C64B 108.5(7)
C60B C65B H65C 110.0
C64B C65B H65C 110.0
C60B C65B H65D 110.0
C64B C65B H65D 110.0
H65C C65B H65D 108.4
N1 C40 C41 109.0(2)
N1 C40 H40A 109.9
C41 C40 H40A 109.9
N1 C40 H40B 109.9
C41 C40 H40B 109.9
H40A C40 H40B 108.3
N4 C41 C42 111.1(2)
N4 C41 C40 119.9(2)
C42 C41 C40 128.9(2)
C43 C42 C41 106.9(2)
C43 C42 H42A 126.6
C41 C42 H42A 126.6
C42 C43 C44 106.6(2)
C42 C43 H43A 126.7
C44 C43 H43A 126.7
C45 C44 N4 119.8(2)
C45 C44 C43 130.6(2)
N4 C44 C43 109.2(2)
N7 C45 C44 127.0(2)
N7 C45 H45A 116.5
C44 C45 H45A 116.5
N5 C50 C55 112.6(10)
N5 C50 C51 106.0(8)
C55 C50 C51 112.0(7)
N5 C50 H50A 108.7
C55 C50 H50A 108.7
C51 C50 H50A 108.7
C52 C51 C50 110.5(6)
C52 C51 H51A 109.6
C50 C51 H51A 109.6
C52 C51 H51B 109.6
C50 C51 H51B 109.6
H51A C51 H51B 108.1
C53 C52 C51 112.0(6)
C53 C52 H52A 109.2
C51 C52 H52A 109.2
C53 C52 H52B 109.2
C51 C52 H52B 109.2
H52A C52 H52B 107.9
C54 C53 C52 110.2(7)
C54 C53 H53A 109.6
C52 C53 H53A 109.6
C54 C53 H53B 109.6
C52 C53 H53B 109.6
H53A C53 H53B 108.1
C53 C54 C55 110.8(7)
C53 C54 H54A 109.5
C55 C54 H54A 109.5
C53 C54 H54B 109.5
C55 C54 H54B 109.5
H54A C54 H54B 108.1
C50 C55 C54 110.5(8)
C50 C55 H55A 109.5
C54 C55 H55A 109.5
C50 C55 H55B 109.5
C54 C55 H55B 109.5
H55A C55 H55B 108.1
N5 C50B C55B 105.1(10)
N5 C50B C51B 116.2(9)
C55B C50B C51B 109.7(8)
N5 C50B H50B 108.5
C55B C50B H50B 108.5
C51B C50B H50B 108.5
C52B C51B C50B 110.9(6)
C52B C51B H51C 109.5
C50B C51B H51C 109.5
C52B C51B H51D 109.5
C50B C51B H51D 109.5
H51C C51B H51D 108.0
C53B C52B C51B 111.9(7)
C53B C52B H52C 109.2
C51B C52B H52C 109.2
C53B C52B H52D 109.2
C51B C52B H52D 109.2
H52C C52B H52D 107.9
C54B C53B C52B 112.3(8)
C54B C53B H53C 109.2
C52B C53B H53C 109.2
C54B C53B H53D 109.2
C52B C53B H53D 109.2
H53C C53B H53D 107.9
C53B C54B C55B 113.1(8)
C53B C54B H54C 109.0
C55B C54B H54C 109.0
C53B C54B H54D 109.0
C55B C54B H54D 109.0
H54C C54B H54D 107.8
C50B C55B C54B 112.6(7)
C50B C55B H55C 109.1
C54B C55B H55C 109.1
C50B C55B H55D 109.1
C54B C55B H55D 109.1
H55C C55B H55D 107.8
N7 C70 C71 110.7(2)
N7 C70 C75 110.7(2)
C71 C70 C75 111.6(2)
N7 C70 H70 107.9
C71 C70 H70 107.9
C75 C70 H70 107.9
C70 C71 C72 110.7(2)
C70 C71 H71A 109.5
C72 C71 H71A 109.5
C70 C71 H71B 109.5
C72 C71 H71B 109.5
H71A C71 H71B 108.1
C73 C72 C71 110.9(3)
C73 C72 H72A 109.5
C71 C72 H72A 109.5
C73 C72 H72B 109.5
C71 C72 H72B 109.5
H72A C72 H72B 108.0
C74 C73 C72 111.3(3)
C74 C73 H73A 109.4
C72 C73 H73A 109.4
C74 C73 H73B 109.4
C72 C73 H73B 109.4
H73A C73 H73B 108.0
C73 C74 C75 111.5(2)
C73 C74 H74A 109.3
C75 C74 H74A 109.3
C73 C74 H74B 109.3
C75 C74 H74B 109.3
H74A C74 H74B 108.0
C70 C75 C74 110.4(2)
C70 C75 H75A 109.6
C74 C75 H75A 109.6
C70 C75 H75B 109.6
C74 C75 H75B 109.6
H75A C75 H75B 108.1
O2 S1 O3 120.0(8)
O2 S1 O1 114.7(8)
O3 S1 O1 112.6(8)
O2 S1 C1 106.3(7)
O3 S1 C1 103.8(7)
O1 S1 C1 95.5(7)
F3 C1 F1 106.9(10)
F3 C1 F2 108.4(10)
F1 C1 F2 106.5(10)
F3 C1 S1 113.4(9)
F1 C1 S1 109.7(8)
F2 C1 S1 111.6(9)
O2B S1B O3B 119.2(9)
O2B S1B O1B 112.6(7)
O3B S1B O1B 111.7(9)
O2B S1B C1B 107.3(6)
O3B S1B C1B 102.9(8)
O1B S1B C1B 100.8(6)
F1B C1B F3B 108.5(9)
F1B C1B F2B 104.6(9)
F3B C1B F2B 108.9(10)
F1B C1B S1B 112.5(8)
F3B C1B S1B 114.5(9)
F2B C1B S1B 107.4(8)
O2C S1C O3C 117.8(5)
O2C S1C O1C 114.0(4)
O3C S1C O1C 112.5(5)
O2C S1C C1C 105.8(3)
O3C S1C C1C 104.4(4)
O1C S1C C1C 99.8(3)
F1C C1C F3C 108.1(6)
F1C C1C F2C 109.0(6)
F3C C1C F2C 105.7(6)
F1C C1C S1C 113.0(5)
F3C C1C S1C 112.0(6)
F2C C1C S1C 108.7(5)

loop_
_geom_bond_atom_site_label_1
_geom_bond_atom_site_label_2
_geom_bond_distance
Fe1 N3 2.072(5)
Fe1 N4 2.103(2)
Fe1 N10B 2.113(7)
Fe1 N2 2.116(2)
Fe1 N10 2.138(5)
Fe1 N3B 2.145(5)
Fe1 N1 2.256(2)
N1 C20 1.472(5)
N1 C30B 1.472(7)
N1 C40 1.473(3)
N1 C20B 1.477(8)
N1 C30 1.484(5)
N2 C21B 1.350(8)
N2 C21 1.356(5)
N2 C24 1.388(3)
N4 C41 1.338(3)
N4 C44 1.399(3)
N5 C25 1.295(4)
N5 C50 1.456(6)
N5 C50B 1.471(6)
N5 H5 0.81(3)
N7 C45 1.304(3)
N7 C70 1.476(3)
N7 H7 0.85(3)
N10 N11 1.055(7)
N11 N12 1.233(8)
N10B N11B 1.036(9)
N11B N12B 1.237(10)
C20 C21 1.493(6)
C20 H20A 0.9900
C20 H20B 0.9900
C21 C22 1.414(7)
C22 C23 1.367(6)
C22 H22A 0.9500
C23 C24 1.426(6)
C23 H23A 0.9500
C20B C21B 1.491(9)
C20B H20C 0.9900
C20B H20D 0.9900
C21B C22B 1.406(9)
C22B C23B 1.367(9)
C22B H22B 0.9500
C23B C24 1.422(8)
C23B H23B 0.9500
C24 C25 1.394(4)
C25 H25A 0.9500
C30 C31 1.500(6)
C30 H30A 0.9900
C30 H30B 0.9900
C31 N3 1.347(7)
C31 C32 1.396(6)
N3 C34 1.400(6)
C32 C33 1.400(7)
C32 H32A 0.9500
C33 C34 1.383(7)
C33 H33A 0.9500
C34 C35 1.376(7)
C35 N6 1.296(6)
C35 H35 0.9500
N6 C60 1.521(6)
N6 H6 0.8800
C60 C65 1.507(7)
C60 C61 1.527(7)
C60 H60 1.0000
C61 C62 1.531(8)
C61 H61A 0.9900
C61 H61B 0.9900
C62 C63 1.541(9)
C62 H62A 0.9900
C62 H62B 0.9900
C63 C64 1.495(8)
C63 H63A 0.9900
C63 H63B 0.9900
C64 C65 1.551(7)
C64 H64A 0.9900
C64 H64B 0.9900
C65 H65A 0.9900
C65 H65B 0.9900
C30B C31B 1.497(7)
C30B H30C 0.9900
C30B H30D 0.9900
C31B N3B 1.364(7)
C31B C32B 1.405(7)
N3B C34B 1.424(7)
C32B C33B 1.377(8)
C32B H32B 0.9500
C33B C34B 1.395(8)
C33B H33B 0.9500
C34B C35B 1.370(8)
C35B N6B 1.262(7)
C35B H35B 0.9500
N6B C60B 1.533(8)
N6B H6B 0.8800
C60B C61B 1.511(8)
C60B C65B 1.515(8)
C60B H60B 1.0000
C61B C62B 1.539(9)
C61B H61C 0.9900
C61B H61D 0.9900
C62B C63B 1.524(9)
C62B H62C 0.9900
C62B H62D 0.9900
C63B C64B 1.475(10)
C63B H63C 0.9900
C63B H63D 0.9900
C64B C65B 1.544(8)
C64B H64C 0.9900
C64B H64D 0.9900
C65B H65C 0.9900
C65B H65D 0.9900
C40 C41 1.497(4)
C40 H40A 0.9900
C40 H40B 0.9900
C41 C42 1.406(4)
C42 C43 1.377(4)
C42 H42A 0.9500
C43 C44 1.407(3)
C43 H43A 0.9500
C44 C45 1.391(3)
C45 H45A 0.9500
C50 C55 1.509(7)
C50 C51 1.528(7)
C50 H50A 1.0000
C51 C52 1.526(7)
C51 H51A 0.9900
C51 H51B 0.9900
C52 C53 1.509(8)
C52 H52A 0.9900
C52 H52B 0.9900
C53 C54 1.497(7)
C53 H53A 0.9900
C53 H53B 0.9900
C54 C55 1.539(7)
C54 H54A 0.9900
C54 H54B 0.9900
C55 H55A 0.9900
C55 H55B 0.9900
C50B C55B 1.512(7)
C50B C51B 1.535(8)
C50B H50B 1.0000
C51B C52B 1.533(8)
C51B H51C 0.9900
C51B H51D 0.9900
C52B C53B 1.505(8)
C52B H52C 0.9900
C52B H52D 0.9900
C53B C54B 1.496(8)
C53B H53C 0.9900
C53B H53D 0.9900
C54B C55B 1.531(7)
C54B H54C 0.9900
C54B H54D 0.9900
C55B H55C 0.9900
C55B H55D 0.9900
C70 C71 1.509(4)
C70 C75 1.509(4)
C70 H70 1.0000
C71 C72 1.524(4)
C71 H71A 0.9900
C71 H71B 0.9900
C72 C73 1.513(4)
C72 H72A 0.9900
C72 H72B 0.9900
C73 C74 1.490(4)
C73 H73A 0.9900
C73 H73B 0.9900
C74 C75 1.533(4)
C74 H74A 0.9900
C74 H74B 0.9900
C75 H75A 0.9900
C75 H75B 0.9900
S1 O2 1.400(8)
S1 O3 1.413(7)
S1 O1 1.532(8)
S1 C1 1.812(8)
C1 F3 1.324(8)
C1 F1 1.324(8)
C1 F2 1.347(8)
S1B O2B 1.391(7)
S1B O3B 1.423(7)
S1B O1B 1.525(8)
S1B C1B 1.799(7)
C1B F1B 1.319(8)
C1B F3B 1.321(8)
C1B F2B 1.357(8)
S1C O2C 1.406(5)
S1C O3C 1.420(5)
S1C O1C 1.513(5)
S1C C1C 1.802(5)
C1C F1C 1.319(5)
C1C F3C 1.331(6)
C1C F2C 1.354(6)

loop_
_geom_hbond_atom_site_label_D
_geom_hbond_atom_site_label_H
_geom_hbond_atom_site_label_A
_geom_hbond_distance_DH
_geom_hbond_distance_HA
_geom_hbond_distance_DA
_geom_hbond_angle_DHA
_geom_hbond_site_symmetry_A
N5 H5 N10 0.81(3) 2.09(3) 2.898(9) 170(3) .
N5 H5 N10B 0.81(3) 2.12(4) 2.931(14) 173(3) .
N7 H7 O2 0.85(3) 2.12(3) 2.961(13) 173(3) 8_755
N7 H7 O1B 0.85(3) 2.27(3) 3.020(10) 148(3) 8_755
N7 H7 O2C 0.85(3) 2.30(3) 3.131(7) 167(3) 8_755
N6 H6 O3 0.88 2.57 3.452(14) 175.2 6_657
N6B H6B N10B 0.88 2.06 2.94(2) 174.0 .

loop_
_platon_squeeze_void_nr
_platon_squeeze_void_average_x
_platon_squeeze_void_average_y
_platon_squeeze_void_average_z
_platon_squeeze_void_volume
_platon_squeeze_void_count_electrons
_platon_squeeze_void_content
1 0.000 0.000 0.000 317 94 ' '
2 0.000 0.500 0.500 317 94 ' '
3 0.500 0.500 0.000 318 94 ' '
4 0.500 1.000 0.500 317 94 ' '
